data_4339330
loop_
_publ_author_name
'Reisner, Erwin'
'Telser, Joshua'
'Lippard, Stephen J.'

_publ_section_title
;
 A planar carboxylate-rich tetraironII complex and its conversion to
 linear triironII and paddlewheel diironII complexes.
;
_journal_issue 25
_journal_name_full 'Inorganic chemistry'
_journal_page_first 10754
_journal_page_last 10770
_journal_paper_doi 10.1021/ic701663j
_journal_volume 46
_journal_year 2007
_chemical_formula_moiety 'C62 H46 Fe2 N2 O8, C H2 Cl2'
_chemical_formula_sum 'C63 H48 Cl2 Fe2 N2 O8'
_chemical_formula_weight 1143.63
_chemical_name_common '[Fe2(O2Cbiph)4(py)2]CH2Cl2'
_chemical_name_systematic
;

 ?

;
_space_group_IT_number 15
_symmetry_cell_setting monoclinic
_symmetry_space_group_name_Hall '-C 2yc'
_symmetry_space_group_name_H-M 'C 1 2/c 1'
_atom_sites_solution_hydrogens geom
_atom_sites_solution_primary direct
_atom_sites_solution_secondary difmap
_audit_creation_method SHELXL-97
_cell_angle_alpha 90.00
_cell_angle_beta 92.282(5)
_cell_angle_gamma 90.00
_cell_formula_units_Z 4
_cell_length_a 24.960(7)
_cell_length_b 10.012(3)
_cell_length_c 21.217(6)
_cell_measurement_reflns_used 9092
_cell_measurement_temperature 110(2)
_cell_measurement_theta_max 28.29
_cell_measurement_theta_min 2.19
_cell_volume 5298(3)
_computing_cell_refinement 'Bruker SMART'
_computing_data_collection 'Bruker SMART'
_computing_data_reduction 'Bruker SAINT'
_computing_molecular_graphics 'Bruker SHELXTL'
_computing_publication_material 'Bruker SHELXTL'
_computing_structure_refinement 'SHELXL-97 (Sheldrick, 1997)'
_computing_structure_solution 'SHELXS-97 (Sheldrick, 1990)'
_diffrn_ambient_temperature 110(2)
_diffrn_measured_fraction_theta_full 1.000
_diffrn_measured_fraction_theta_max 1.000
_diffrn_measurement_device_type 'CCD area detector'
_diffrn_measurement_method 'phi and omega scans'
_diffrn_radiation_monochromator graphite
_diffrn_radiation_source 'fine-focus sealed tube'
_diffrn_radiation_type MoK\a
_diffrn_radiation_wavelength 0.71073
_diffrn_reflns_av_R_equivalents 0.0296
_diffrn_reflns_av_sigmaI/netI 0.0174
_diffrn_reflns_limit_h_max 32
_diffrn_reflns_limit_h_min -32
_diffrn_reflns_limit_k_max 13
_diffrn_reflns_limit_k_min -13
_diffrn_reflns_limit_l_max 27
_diffrn_reflns_limit_l_min -27
_diffrn_reflns_number 44243
_diffrn_reflns_theta_full 27.88
_diffrn_reflns_theta_max 27.88
_diffrn_reflns_theta_min 2.19
_exptl_absorpt_coefficient_mu 0.709
_exptl_absorpt_correction_T_max 0.8427
_exptl_absorpt_correction_T_min 0.7895
_exptl_absorpt_correction_type empirical
_exptl_absorpt_process_details SADABS
_exptl_crystal_colour yellow
_exptl_crystal_density_diffrn 1.434
_exptl_crystal_density_method 'not measured'
_exptl_crystal_description block
_exptl_crystal_F_000 2360
_exptl_crystal_size_max 0.35
_exptl_crystal_size_mid 0.25
_exptl_crystal_size_min 0.25
_refine_diff_density_max 0.517
_refine_diff_density_min -0.228
_refine_diff_density_rms 0.064
_refine_ls_extinction_method none
_refine_ls_goodness_of_fit_ref 1.081
_refine_ls_hydrogen_treatment constr
_refine_ls_matrix_type full
_refine_ls_number_parameters 348
_refine_ls_number_reflns 6321
_refine_ls_number_restraints 0
_refine_ls_restrained_S_all 1.081
_refine_ls_R_factor_all 0.0347
_refine_ls_R_factor_gt 0.0328
_refine_ls_shift/su_max 0.001
_refine_ls_shift/su_mean 0.000
_refine_ls_structure_factor_coef Fsqd
_refine_ls_weighting_details 'calc w=1/[\s^2^(Fo^2^)+(0.0417P)^2^+5.3927P] where P=(Fo^2^+2Fc^2^)/3'
_refine_ls_weighting_scheme calc
_refine_ls_wR_factor_gt 0.0804
_refine_ls_wR_factor_ref 0.0816
_reflns_number_gt 5980
_reflns_number_total 6321
_reflns_threshold_expression >2sigma(I)
_cod_data_source_file ic701663j-file003.cif
_cod_data_source_block 9
_cod_depositor_comments
;
The following automatic conversions were performed:

'_symmetry_cell_setting' value 'Monoclinic' changed to 'monoclinic'
according to
/usr/data/users/saulius/automatic-downloads/retrospective/ACS/lib/dictionaries/cif_core.dic
dictionary named 'cif_core.dic' version 2.4.2 from 2011-04-26.

Automatic conversion script
Id: cif_fix_values 2281 2013-09-26 08:29:07Z andrius 
;
_cod_original_sg_symbol_H-M C2/c
_cod_database_code 4339330

loop_
_symmetry_equiv_pos_as_xyz
'x, y, z'
'-x, y, -z+1/2'
'x+1/2, y+1/2, z'
'-x+1/2, y+1/2, -z+1/2'
'-x, -y, -z'
'x, -y, z-1/2'
'-x+1/2, -y+1/2, -z'
'x+1/2, -y+1/2, z-1/2'

loop_
_atom_site_label
_atom_site_type_symbol
_atom_site_fract_x
_atom_site_fract_y
_atom_site_fract_z
_atom_site_U_iso_or_equiv
_atom_site_adp_type
_atom_site_occupancy
_atom_site_symmetry_multiplicity
_atom_site_calc_flag
_atom_site_refinement_flags
Fe1 Fe 0.264872(7) 0.376190(18) 0.028816(8) 0.01232(6) Uani 1 1 d .
N1 N 0.29464(4) 0.57139(11) 0.04624(5) 0.0161(2) Uani 1 1 d .
O1 O 0.26811(5) 0.27170(10) 0.11224(5) 0.0230(2) Uani 1 1 d .
O2 O 0.25492(4) 0.42327(10) -0.06708(4) 0.0207(2) Uani 1 1 d .
O3 O 0.33652(4) 0.28858(11) 0.00975(5) 0.0238(2) Uani 1 1 d .
O4 O 0.18412(4) 0.40303(11) 0.03882(5) 0.0243(2) Uani 1 1 d .
C1 C 0.31523(6) 0.64541(15) 0.00037(7) 0.0213(3) Uani 1 1 d .
H1A H 0.3176 0.6075 -0.0405 0.026 Uiso 1 1 calc R
C2 C 0.33324(6) 0.77517(15) 0.01021(7) 0.0251(3) Uani 1 1 d .
H2A H 0.3475 0.8249 -0.0234 0.030 Uiso 1 1 calc R
C3 C 0.33023(6) 0.83084(14) 0.06934(8) 0.0254(3) Uani 1 1 d .
H3A H 0.3419 0.9199 0.0770 0.031 Uiso 1 1 calc R
C4 C 0.31000(6) 0.75478(15) 0.11722(7) 0.0258(3) Uani 1 1 d .
H4A H 0.3081 0.7901 0.1586 0.031 Uiso 1 1 calc R
C5 C 0.29258(6) 0.62601(14) 0.10379(7) 0.0213(3) Uani 1 1 d .
H5A H 0.2786 0.5742 0.1368 0.026 Uiso 1 1 calc R
C21 C 0.25937(5) 0.14792(13) 0.11322(6) 0.0153(2) Uani 1 1 d .
C22 C 0.26974(5) 0.07785(13) 0.17532(6) 0.0144(2) Uani 1 1 d .
C23 C 0.32041(5) 0.09499(14) 0.20383(6) 0.0171(3) Uani 1 1 d .
H23A H 0.3451 0.1546 0.1857 0.021 Uiso 1 1 calc R
C24 C 0.33530(5) 0.02580(14) 0.25851(6) 0.0190(3) Uani 1 1 d .
H24A H 0.3704 0.0358 0.2770 0.023 Uiso 1 1 calc R
C25 C 0.29853(6) -0.05822(14) 0.28592(6) 0.0192(3) Uani 1 1 d .
H25A H 0.3082 -0.1047 0.3237 0.023 Uiso 1 1 calc R
C26 C 0.24776(6) -0.07401(13) 0.25799(6) 0.0179(3) Uani 1 1 d .
H26A H 0.2228 -0.1314 0.2771 0.021 Uiso 1 1 calc R
C27 C 0.23247(5) -0.00739(13) 0.20228(6) 0.0149(2) Uani 1 1 d .
C28 C 0.17727(5) -0.02817(14) 0.17504(6) 0.0163(2) Uani 1 1 d .
C29 C 0.15691(6) -0.15737(15) 0.16871(7) 0.0205(3) Uani 1 1 d .
H29A H 0.1790 -0.2315 0.1801 0.025 Uiso 1 1 calc R
C30 C 0.10467(6) -0.17881(16) 0.14598(7) 0.0250(3) Uani 1 1 d .
H30A H 0.0912 -0.2673 0.1419 0.030 Uiso 1 1 calc R
C31 C 0.07216(6) -0.07125(17) 0.12930(7) 0.0250(3) Uani 1 1 d .
H31A H 0.0363 -0.0858 0.1141 0.030 Uiso 1 1 calc R
C32 C 0.09215(6) 0.05780(16) 0.13484(7) 0.0242(3) Uani 1 1 d .
H32A H 0.0700 0.1315 0.1230 0.029 Uiso 1 1 calc R
C33 C 0.14429(6) 0.07958(14) 0.15762(7) 0.0200(3) Uani 1 1 d .
H33A H 0.1576 0.1682 0.1614 0.024 Uiso 1 1 calc R
C41 C 0.34885(5) 0.18376(14) -0.01823(6) 0.0169(3) Uani 1 1 d .
C42 C 0.40700(5) 0.16133(13) -0.03065(6) 0.0161(2) Uani 1 1 d .
C43 C 0.41903(6) 0.08072(15) -0.08181(7) 0.0203(3) Uani 1 1 d .
H43A H 0.3909 0.0363 -0.1048 0.024 Uiso 1 1 calc R
C44 C 0.47135(6) 0.06452(16) -0.09966(7) 0.0255(3) Uani 1 1 d .
H44A H 0.4790 0.0110 -0.1352 0.031 Uiso 1 1 calc R
C45 C 0.51240(6) 0.12670(17) -0.06542(8) 0.0295(3) Uani 1 1 d .
H45A H 0.5484 0.1161 -0.0774 0.035 Uiso 1 1 calc R
C46 C 0.50107(6) 0.20453(16) -0.01362(8) 0.0265(3) Uani 1 1 d .
H46A H 0.5297 0.2455 0.0100 0.032 Uiso 1 1 calc R
C47 C 0.44854(5) 0.22414(14) 0.00464(7) 0.0186(3) Uani 1 1 d .
C48 C 0.43975(5) 0.30710(15) 0.06199(7) 0.0206(3) Uani 1 1 d .
C49 C 0.43443(6) 0.44556(16) 0.05801(8) 0.0288(3) Uani 1 1 d .
H49A H 0.4359 0.4885 0.0182 0.035 Uiso 1 1 calc R
C50 C 0.42705(7) 0.52103(18) 0.11177(9) 0.0351(4) Uani 1 1 d .
H50A H 0.4232 0.6152 0.1086 0.042 Uiso 1 1 calc R
C51 C 0.42532(7) 0.4596(2) 0.17007(9) 0.0362(4) Uani 1 1 d .
H51A H 0.4195 0.5112 0.2067 0.043 Uiso 1 1 calc R
C52 C 0.43206(7) 0.32263(19) 0.17480(8) 0.0350(4) Uani 1 1 d .
H52A H 0.4320 0.2805 0.2149 0.042 Uiso 1 1 calc R
C53 C 0.43896(6) 0.24673(17) 0.12076(7) 0.0275(3) Uani 1 1 d .
H53A H 0.4432 0.1527 0.1242 0.033 Uiso 1 1 calc R
C1S C 0.0000 0.2236(3) 0.2500 0.0412(6) Uani 1 2 d S
H1S1 H 0.0067 0.1654 0.2134 0.049 Uiso 0.50 1 calc PR
H1S2 H -0.0067 0.1654 0.2866 0.049 Uiso 0.50 1 calc PR
Cl1S Cl 0.057394(17) 0.32127(5) 0.26707(2) 0.03785(11) Uani 1 1 d .

loop_
_atom_site_aniso_label
_atom_site_aniso_U_11
_atom_site_aniso_U_22
_atom_site_aniso_U_33
_atom_site_aniso_U_23
_atom_site_aniso_U_13
_atom_site_aniso_U_12
Fe1 0.01391(10) 0.01114(10) 0.01193(10) 0.00007(6) 0.00077(7) -0.00058(6)
N1 0.0165(5) 0.0142(5) 0.0176(5) -0.0003(4) 0.0006(4) -0.0003(4)
O1 0.0376(6) 0.0149(5) 0.0168(5) 0.0023(4) 0.0045(4) 0.0010(4)
O2 0.0272(5) 0.0217(5) 0.0129(4) 0.0006(4) -0.0022(4) -0.0007(4)
O3 0.0161(5) 0.0282(5) 0.0271(5) -0.0052(4) 0.0003(4) 0.0054(4)
O4 0.0173(5) 0.0278(5) 0.0279(5) -0.0004(4) 0.0020(4) -0.0056(4)
C1 0.0250(7) 0.0202(7) 0.0187(6) -0.0001(5) 0.0014(5) -0.0043(5)
C2 0.0279(8) 0.0188(7) 0.0288(8) 0.0038(6) 0.0020(6) -0.0057(6)
C3 0.0213(7) 0.0141(6) 0.0409(9) -0.0052(6) 0.0007(6) -0.0004(5)
C4 0.0275(8) 0.0229(7) 0.0273(7) -0.0114(6) 0.0032(6) -0.0002(6)
C5 0.0240(7) 0.0209(7) 0.0191(7) -0.0014(5) 0.0043(5) -0.0020(5)
C21 0.0149(6) 0.0173(6) 0.0139(6) 0.0019(5) 0.0027(5) 0.0029(5)
C22 0.0185(6) 0.0130(6) 0.0116(5) -0.0009(4) 0.0011(4) 0.0018(5)
C23 0.0179(6) 0.0164(6) 0.0171(6) -0.0010(5) 0.0008(5) -0.0008(5)
C24 0.0185(6) 0.0196(6) 0.0186(6) -0.0019(5) -0.0036(5) 0.0023(5)
C25 0.0258(7) 0.0168(6) 0.0149(6) 0.0018(5) -0.0018(5) 0.0041(5)
C26 0.0222(7) 0.0159(6) 0.0155(6) 0.0015(5) 0.0018(5) -0.0010(5)
C27 0.0176(6) 0.0138(6) 0.0133(6) -0.0013(4) 0.0014(4) 0.0009(5)
C28 0.0175(6) 0.0194(6) 0.0122(6) 0.0014(5) 0.0020(5) -0.0017(5)
C29 0.0233(7) 0.0190(6) 0.0192(6) 0.0025(5) 0.0007(5) -0.0017(5)
C30 0.0265(8) 0.0239(7) 0.0245(7) 0.0002(6) 0.0014(6) -0.0091(6)
C31 0.0182(7) 0.0353(8) 0.0214(7) 0.0028(6) -0.0008(5) -0.0059(6)
C32 0.0191(7) 0.0277(8) 0.0257(7) 0.0055(6) 0.0012(5) 0.0024(6)
C33 0.0203(7) 0.0194(6) 0.0203(6) 0.0020(5) 0.0011(5) -0.0015(5)
C41 0.0155(6) 0.0221(7) 0.0131(6) 0.0044(5) 0.0004(5) 0.0001(5)
C42 0.0149(6) 0.0162(6) 0.0171(6) 0.0035(5) 0.0008(5) 0.0015(5)
C43 0.0195(7) 0.0216(7) 0.0197(6) -0.0003(5) -0.0007(5) 0.0010(5)
C44 0.0250(7) 0.0282(8) 0.0237(7) -0.0060(6) 0.0054(6) 0.0054(6)
C45 0.0168(7) 0.0378(9) 0.0343(8) -0.0058(7) 0.0065(6) 0.0038(6)
C46 0.0163(7) 0.0312(8) 0.0321(8) -0.0072(6) 0.0004(6) -0.0011(6)
C47 0.0168(6) 0.0181(6) 0.0209(6) -0.0004(5) 0.0009(5) 0.0011(5)
C48 0.0112(6) 0.0254(7) 0.0253(7) -0.0074(5) -0.0001(5) -0.0008(5)
C49 0.0248(8) 0.0273(8) 0.0337(8) -0.0058(6) -0.0070(6) 0.0055(6)
C50 0.0267(8) 0.0298(8) 0.0481(10) -0.0173(7) -0.0068(7) 0.0060(7)
C51 0.0227(8) 0.0463(10) 0.0401(9) -0.0252(8) 0.0066(7) -0.0074(7)
C52 0.0333(9) 0.0443(10) 0.0281(8) -0.0099(7) 0.0113(7) -0.0168(7)
C53 0.0263(8) 0.0286(8) 0.0282(8) -0.0054(6) 0.0062(6) -0.0089(6)
C1S 0.0252(12) 0.0339(13) 0.0649(18) 0.000 0.0061(12) 0.000
Cl1S 0.0317(2) 0.0443(2) 0.0375(2) 0.00321(18) 0.00148(17) -0.00713(18)

loop_
_atom_type_symbol
_atom_type_description
_atom_type_scat_dispersion_real
_atom_type_scat_dispersion_imag
_atom_type_scat_source
C C 0.0033 0.0016 'International Tables Vol C Tables 4.2.6.8 and 6.1.1.4'
H H 0.0000 0.0000 'International Tables Vol C Tables 4.2.6.8 and 6.1.1.4'
N N 0.0061 0.0033 'International Tables Vol C Tables 4.2.6.8 and 6.1.1.4'
O O 0.0106 0.0060 'International Tables Vol C Tables 4.2.6.8 and 6.1.1.4'
Cl Cl 0.1484 0.1585 'International Tables Vol C Tables 4.2.6.8 and 6.1.1.4'
Fe Fe 0.3463 0.8444 'International Tables Vol C Tables 4.2.6.8 and 6.1.1.4'

loop_
_geom_angle_atom_site_label_1
_geom_angle_atom_site_label_2
_geom_angle_atom_site_label_3
_geom_angle
_geom_angle_site_symmetry_1
_geom_angle_site_symmetry_3
O3 Fe1 O4 161.06(4) . .
O3 Fe1 O1 86.98(4) . .
O4 Fe1 O1 89.01(4) . .
O3 Fe1 O2 88.58(4) . .
O4 Fe1 O2 89.55(4) . .
O1 Fe1 O2 161.95(4) . .
O3 Fe1 N1 97.28(5) . .
O4 Fe1 N1 101.55(4) . .
O1 Fe1 N1 108.53(4) . .
O2 Fe1 N1 89.38(4) . .
O3 Fe1 Fe1 75.73(3) . 7
O4 Fe1 Fe1 85.50(3) . 7
O1 Fe1 Fe1 85.41(3) . 7
O2 Fe1 Fe1 76.54(3) . 7
N1 Fe1 Fe1 164.29(3) . 7
C5 N1 C1 117.70(12) . .
C5 N1 Fe1 120.63(9) . .
C1 N1 Fe1 121.66(9) . .
C21 O1 Fe1 120.97(9) . .
C21 O2 Fe1 130.63(9) 7 .
C41 O3 Fe1 133.40(9) . .
C41 O4 Fe1 120.21(10) 7 .
N1 C1 C2 122.62(13) . .
N1 C1 H1A 118.7 . .
C2 C1 H1A 118.7 . .
C3 C2 C1 119.11(14) . .
C3 C2 H2A 120.4 . .
C1 C2 H2A 120.4 . .
C2 C3 C4 118.79(14) . .
C2 C3 H3A 120.6 . .
C4 C3 H3A 120.6 . .
C3 C4 C5 118.84(14) . .
C3 C4 H4A 120.6 . .
C5 C4 H4A 120.6 . .
N1 C5 C4 122.92(13) . .
N1 C5 H5A 118.5 . .
C4 C5 H5A 118.5 . .
O2 C21 O1 126.30(12) 7 .
O2 C21 C22 116.93(12) 7 .
O1 C21 C22 116.70(12) . .
C23 C22 C27 120.30(12) . .
C23 C22 C21 116.41(12) . .
C27 C22 C21 123.17(12) . .
C24 C23 C22 120.68(13) . .
C24 C23 H23A 119.7 . .
C22 C23 H23A 119.7 . .
C23 C24 C25 119.49(13) . .
C23 C24 H24A 120.3 . .
C25 C24 H24A 120.3 . .
C26 C25 C24 119.85(12) . .
C26 C25 H25A 120.1 . .
C24 C25 H25A 120.1 . .
C25 C26 C27 121.43(13) . .
C25 C26 H26A 119.3 . .
C27 C26 H26A 119.3 . .
C26 C27 C22 118.22(12) . .
C26 C27 C28 118.66(12) . .
C22 C27 C28 123.11(12) . .
C29 C28 C33 118.82(13) . .
C29 C28 C27 119.71(12) . .
C33 C28 C27 121.43(12) . .
C30 C29 C28 120.69(14) . .
C30 C29 H29A 119.7 . .
C28 C29 H29A 119.7 . .
C31 C30 C29 120.04(14) . .
C31 C30 H30A 120.0 . .
C29 C30 H30A 120.0 . .
C30 C31 C32 119.79(14) . .
C30 C31 H31A 120.1 . .
C32 C31 H31A 120.1 . .
C33 C32 C31 120.31(14) . .
C33 C32 H32A 119.8 . .
C31 C32 H32A 119.8 . .
C32 C33 C28 120.34(14) . .
C32 C33 H33A 119.8 . .
C28 C33 H33A 119.8 . .
O3 C41 O4 124.94(13) . 7
O3 C41 C42 117.80(12) . .
O4 C41 C42 117.21(12) 7 .
C43 C42 C47 119.82(12) . .
C43 C42 C41 117.53(12) . .
C47 C42 C41 122.54(12) . .
C44 C43 C42 121.03(13) . .
C44 C43 H43A 119.5 . .
C42 C43 H43A 119.5 . .
C45 C44 C43 119.47(14) . .
C45 C44 H44A 120.3 . .
C43 C44 H44A 120.3 . .
C44 C45 C46 120.03(14) . .
C44 C45 H45A 120.0 . .
C46 C45 H45A 120.0 . .
C45 C46 C47 121.52(14) . .
C45 C46 H46A 119.2 . .
C47 C46 H46A 119.2 . .
C46 C47 C42 118.11(13) . .
C46 C47 C48 118.25(12) . .
C42 C47 C48 123.61(12) . .
C53 C48 C49 118.88(14) . .
C53 C48 C47 119.81(14) . .
C49 C48 C47 121.26(14) . .
C50 C49 C48 120.47(16) . .
C50 C49 H49A 119.8 . .
C48 C49 H49A 119.8 . .
C51 C50 C49 120.21(17) . .
C51 C50 H50A 119.9 . .
C49 C50 H50A 119.9 . .
C50 C51 C52 119.80(15) . .
C50 C51 H51A 120.1 . .
C52 C51 H51A 120.1 . .
C51 C52 C53 119.98(17) . .
C51 C52 H52A 120.0 . .
C53 C52 H52A 120.0 . .
C48 C53 C52 120.63(16) . .
C48 C53 H53A 119.7 . .
C52 C53 H53A 119.7 . .
Cl1S C1S Cl1S 112.50(15) 2 .
Cl1S C1S H1S1 109.1 2 .
Cl1S C1S H1S1 109.1 . .
Cl1S C1S H1S2 109.1 2 .
Cl1S C1S H1S2 109.1 . .
H1S1 C1S H1S2 107.8 . .

loop_
_geom_bond_atom_site_label_1
_geom_bond_atom_site_label_2
_geom_bond_distance
_geom_bond_site_symmetry_2
Fe1 O3 2.0467(11) .
Fe1 O4 2.0528(12) .
Fe1 O1 2.0549(11) .
Fe1 O2 2.0938(11) .
Fe1 N1 2.1181(12) .
Fe1 Fe1 2.8912(7) 7
N1 C5 1.3406(18) .
N1 C1 1.3419(18) .
O1 C21 1.2587(17) .
O2 C21 1.2513(17) 7
O3 C41 1.2502(17) .
O4 C41 1.2627(17) 7
C1 C2 1.388(2) .
C1 H1A 0.9500 .
C2 C3 1.378(2) .
C2 H2A 0.9500 .
C3 C4 1.381(2) .
C3 H3A 0.9500 .
C4 C5 1.387(2) .
C4 H4A 0.9500 .
C5 H5A 0.9500 .
C21 O2 1.2513(17) 7
C21 C22 1.5059(17) .
C22 C23 1.3907(19) .
C22 C27 1.4011(18) .
C23 C24 1.3890(19) .
C23 H23A 0.9500 .
C24 C25 1.390(2) .
C24 H24A 0.9500 .
C25 C26 1.386(2) .
C25 H25A 0.9500 .
C26 C27 1.3970(18) .
C26 H26A 0.9500 .
C27 C28 1.4875(18) .
C28 C29 1.394(2) .
C28 C33 1.3978(19) .
C29 C30 1.389(2) .
C29 H29A 0.9500 .
C30 C31 1.386(2) .
C30 H30A 0.9500 .
C31 C32 1.388(2) .
C31 H31A 0.9500 .
C32 C33 1.387(2) .
C32 H32A 0.9500 .
C33 H33A 0.9500 .
C41 O4 1.2627(17) 7
C41 C42 1.5025(18) .
C42 C43 1.3950(19) .
C42 C47 1.4031(19) .
C43 C44 1.384(2) .
C43 H43A 0.9500 .
C44 C45 1.381(2) .
C44 H44A 0.9500 .
C45 C46 1.386(2) .
C45 H45A 0.9500 .
C46 C47 1.396(2) .
C46 H46A 0.9500 .
C47 C48 1.4967(19) .
C48 C53 1.386(2) .
C48 C49 1.395(2) .
C49 C50 1.387(2) .
C49 H49A 0.9500 .
C50 C51 1.384(3) .
C50 H50A 0.9500 .
C51 C52 1.385(3) .
C51 H51A 0.9500 .
C52 C53 1.392(2) .
C52 H52A 0.9500 .
C53 H53A 0.9500 .
C1S Cl1S 1.7602(16) 2
C1S Cl1S 1.7603(16) .
C1S H1S1 0.9900 .
C1S H1S2 0.9900 .
